data_4134744
loop_
_publ_author_name
'Gu, Nina X.'
'Oyala, Paul H.'
'Peters, Jonas C.'

_publ_section_title
;
 H<sub>2</sub> Evolution from a Thiolate-Bound Ni(III) Hydride.
;
_journal_issue 17
_journal_name_full 'Journal of the American Chemical Society'
_journal_page_first 7827
_journal_page_last 7835
_journal_paper_doi 10.1021/jacs.0c00712
_journal_volume 142
_journal_year 2020
_chemical_formula_moiety 'C38.88 H51.65 Ni P2 S Si'
_chemical_formula_sum 'C38.88 H51.66 Ni P2 S Si'
_chemical_formula_weight 699.88
_space_group_crystal_system orthorhombic
_space_group_IT_number 61
_space_group_name_Hall '-P 2ac 2ab'
_space_group_name_H-M_alt 'P b c a'
_atom_sites_solution_hydrogens mixed
_atom_sites_solution_primary direct
_audit_creation_date 2018-07-24
_audit_creation_method
;
Olex2 1.2
(compiled 2018.05.29 svn.r3508 for OlexSys, GUI svn.r5506)
;
_cell_angle_alpha 90
_cell_angle_beta 90
_cell_angle_gamma 90
_cell_formula_units_Z 8
_cell_length_a 19.6982(13)
_cell_length_b 18.6978(13)
_cell_length_c 20.3197(14)
_cell_measurement_reflns_used 9735
_cell_measurement_temperature 100(2)
_cell_measurement_theta_max 39.962
_cell_measurement_theta_min 2.256
_cell_volume 7484.0(9)
_computing_cell_refinement 'SAINT v8.37A (Bruker, 2015)'
_computing_data_reduction 'SAINT v8.37A (Bruker, 2015)'
_computing_molecular_graphics 'Olex2 (Dolomanov et al., 2009)'
_computing_publication_material 'Olex2 (Dolomanov et al., 2009)'
_computing_structure_refinement 'XL (Sheldrick, 2008)'
_computing_structure_solution 'XS (Sheldrick, 2008)'
_diffrn_ambient_temperature 100.03
_diffrn_measured_fraction_theta_full 0.999
_diffrn_measured_fraction_theta_max 1.000
_diffrn_measurement_device_type 'Bruker APEX-II CCD'
_diffrn_measurement_method '\f and \w scans'
_diffrn_radiation_type MoK\a
_diffrn_radiation_wavelength 0.71073
_diffrn_reflns_av_R_equivalents 0.0610
_diffrn_reflns_av_unetI/netI 0.0311
_diffrn_reflns_Laue_measured_fraction_full 0.999
_diffrn_reflns_Laue_measured_fraction_max 1.000
_diffrn_reflns_limit_h_max 32
_diffrn_reflns_limit_h_min -34
_diffrn_reflns_limit_k_max 32
_diffrn_reflns_limit_k_min -32
_diffrn_reflns_limit_l_max 35
_diffrn_reflns_limit_l_min -35
_diffrn_reflns_number 215724
_diffrn_reflns_point_group_measured_fraction_full 0.999
_diffrn_reflns_point_group_measured_fraction_max 1.000
_diffrn_reflns_theta_full 25.242
_diffrn_reflns_theta_max 38.568
_diffrn_reflns_theta_min 2.256
_diffrn_standards_number 0
_exptl_absorpt_coefficient_mu 0.717
_exptl_absorpt_correction_T_max 0.7480
_exptl_absorpt_correction_T_min 0.7013
_exptl_absorpt_correction_type multi-scan
_exptl_absorpt_process_details
'SADABS-2016/2 (Bruker,2016/2) was used for absorption correction. wR2(int) was 0.0723 before and 0.0580 after correction. The Ratio of minimum to maximum transmission is 0.9376. The \l/2 correction factor is Not present.'
_exptl_crystal_colour yellow
_exptl_crystal_colour_primary yellow
_exptl_crystal_density_diffrn 1.242
_exptl_crystal_description block
_exptl_crystal_F_000 2984
_exptl_crystal_size_max 0.34
_exptl_crystal_size_mid 0.29
_exptl_crystal_size_min 0.26
_refine_diff_density_max 1.673
_refine_diff_density_min -0.622
_refine_diff_density_rms 0.072
_refine_ls_extinction_method none
_refine_ls_goodness_of_fit_ref 1.020
_refine_ls_hydrogen_treatment mixed
_refine_ls_matrix_type full
_refine_ls_number_parameters 412
_refine_ls_number_reflns 21177
_refine_ls_number_restraints 0
_refine_ls_restrained_S_all 1.020
_refine_ls_R_factor_all 0.0547
_refine_ls_R_factor_gt 0.0355
_refine_ls_shift/su_max 0.003
_refine_ls_shift/su_mean 0.000
_refine_ls_structure_factor_coef Fsqd
_refine_ls_weighting_details 'w=1/[\s^2^(Fo^2^)+(0.0373P)^2^+3.0311P] where P=(Fo^2^+2Fc^2^)/3'
_refine_ls_weighting_scheme calc
_refine_ls_wR_factor_gt 0.0793
_refine_ls_wR_factor_ref 0.0866
_reflns_Friedel_coverage 0.000
_reflns_number_gt 16514
_reflns_number_total 21177
_reflns_threshold_expression 'I > 2\s(I)'
_cod_data_source_file ja0c00712_si_002.cif
_cod_data_source_block compound2
_cod_depositor_comments 'Adding full bibliography for 4134744--4134749.cif.'
_cod_database_code 4134744
_shelx_shelxl_version_number 2014/7
_shelx_space_group_comment
;
The symmetry employed for this shelxl refinement is uniquely defined
by the following loop, which should always be used as a source of
symmetry information in preference to the above space-group names.
They are only intended as comments.
;
_shelx_estimated_absorpt_t_max 0.835
_shelx_estimated_absorpt_t_min 0.792
_olex2_refinement_description
;
1. Fixed Uiso
 At 1.2 times of:
  All C(H) groups
 At 1.5 times of:
  All C(H,H,H) groups
2. Others
 Sof(C14)=Sof(H14A)=Sof(H14B)=Sof(H14C)=Sof(C15)=Sof(H15A)=Sof(H15B)=Sof(H15C)=
 FVAR(1)
3.a Ternary CH refined with riding coordinates:
 C22(H22), C37(H37), C25(H25), C13(H13), C34(H34)
3.b Aromatic/amide H refined with riding coordinates:
 C10(H10), C20(H20), C32(H32), C17(H17), C29(H29), C18(H18), C19(H19), C1(H1),
 C9(H9), C5(H5), C8(H8), C31(H31), C2(H2), C30(H30), C4(H4), C3(H3)
3.c Idealised Me refined as rotating group:
 C23(H23A,H23B,H23C), C26(H26A,H26B,H26C), C24(H24A,H24B,H24C), C27(H27A,H27B,
 H27C), C39(H39A,H39B,H39C), C36(H36A,H36B,H36C), C35(H35A,H35B,H35C), C38(H38A,
 H38B,H38C), C14(H14A,H14B,H14C), C15(H15A,H15B,H15C)
;
_olex2_submission_special_instructions 'No special instructions were received'

loop_
_space_group_symop_operation_xyz
'x, y, z'
'-x+1/2, -y, z+1/2'
'-x, y+1/2, -z+1/2'
'x+1/2, -y+1/2, -z'
'-x, -y, -z'
'x-1/2, y, -z-1/2'
'x, -y-1/2, z-1/2'
'-x-1/2, y-1/2, z'

loop_
_atom_site_label
_atom_site_type_symbol
_atom_site_fract_x
_atom_site_fract_y
_atom_site_fract_z
_atom_site_U_iso_or_equiv
_atom_site_adp_type
_atom_site_occupancy
_atom_site_site_symmetry_order
_atom_site_calc_flag
_atom_site_refinement_flags_posn
_atom_site_refinement_flags_adp
_atom_site_refinement_flags_occupancy
_atom_site_disorder_assembly
_atom_site_disorder_group
Ni1 Ni 0.39135(2) 0.60682(2) 0.73204(2) 0.00984(2) Uani 1 1 d . . . . .
S1 S 0.30295(2) 0.65333(2) 0.67262(2) 0.01268(4) Uani 1 1 d . . . . .
P2 P 0.46385(2) 0.53084(2) 0.69148(2) 0.00989(4) Uani 1 1 d . . . . .
P1 P 0.37019(2) 0.62676(2) 0.83526(2) 0.01241(4) Uani 1 1 d . . . . .
Si1 Si 0.32562(2) 0.51266(2) 0.74323(2) 0.01036(4) Uani 1 1 d . . . . .
C21 C 0.37934(5) 0.42906(5) 0.74264(4) 0.01248(13) Uani 1 1 d . . . . .
C33 C 0.28126(5) 0.51386(5) 0.82577(4) 0.01333(14) Uani 1 1 d . . . . .
C16 C 0.44825(5) 0.44156(5) 0.72738(4) 0.01215(13) Uani 1 1 d . . . . .
C12 C 0.24752(5) 0.58206(5) 0.64564(4) 0.01238(13) Uani 1 1 d . . . . .
C28 C 0.30356(5) 0.56800(5) 0.86850(4) 0.01455(15) Uani 1 1 d . . . . .
C22 C 0.46317(5) 0.50683(5) 0.60191(4) 0.01299(14) Uani 1 1 d . . . . .
H22 H 0.4746 0.5514 0.5771 0.016 Uiso 1 1 calc R . . . .
C11 C 0.25853(5) 0.51565(5) 0.67672(4) 0.01278(13) Uani 1 1 d . . . . .
C37 C 0.33989(6) 0.71579(5) 0.86363(5) 0.01880(17) Uani 1 1 d . . . . .
H37 H 0.3371 0.7146 0.9128 0.023 Uiso 1 1 calc R . . . .
C23 C 0.39318(5) 0.48346(6) 0.57871(5) 0.01658(16) Uani 1 1 d . . . . .
H23A H 0.3809 0.4383 0.6002 0.025 Uiso 1 1 calc GR . . . .
H23B H 0.3938 0.4767 0.5309 0.025 Uiso 1 1 calc GR . . . .
H23C H 0.3598 0.5203 0.5901 0.025 Uiso 1 1 calc GR . . . .
C10 C 0.21891(5) 0.45694(5) 0.65814(5) 0.01733(16) Uani 1 1 d . . . . .
H10 H 0.2253 0.4122 0.6794 0.021 Uiso 1 1 calc R . . . .
C25 C 0.55623(5) 0.54858(6) 0.70140(5) 0.01534(15) Uani 1 1 d . . . . .
H25 H 0.5813 0.5037 0.6903 0.018 Uiso 1 1 calc R . . . .
C13 C 0.32355(6) 0.70683(6) 0.59869(5) 0.01931(17) Uani 1 1 d . . . . .
H13 H 0.2811 0.7306 0.5829 0.023 Uiso 1 1 calc R . . . .
C20 C 0.35982(5) 0.36120(5) 0.76478(5) 0.01791(16) Uani 1 1 d . . . . .
H20 H 0.3133 0.3519 0.7739 0.021 Uiso 1 1 calc R . . . .
C6 C 0.17037(5) 0.66010(6) 0.57273(5) 0.01782(17) Uani 1 1 d . . . . .
C7 C 0.19460(5) 0.59050(5) 0.59947(4) 0.01466(15) Uani 1 1 d . . . . .
C34 C 0.44406(5) 0.60699(6) 0.89087(5) 0.01886(17) Uani 1 1 d . . . . .
H34 H 0.4855 0.6255 0.8680 0.023 Uiso 1 1 calc R . . . .
C32 C 0.23287(5) 0.46465(6) 0.84847(5) 0.01789(17) Uani 1 1 d . . . . .
H32 H 0.2163 0.4286 0.8196 0.021 Uiso 1 1 calc R . . . .
C17 C 0.49603(5) 0.38723(5) 0.73701(5) 0.01796(17) Uani 1 1 d . . . . .
H17 H 0.5425 0.3958 0.7274 0.022 Uiso 1 1 calc R . . . .
C29 C 0.27763(6) 0.57249(7) 0.93254(5) 0.02168(19) Uani 1 1 d . . . . .
H29 H 0.2916 0.6102 0.9608 0.026 Uiso 1 1 calc R . . . .
C18 C 0.47560(6) 0.32053(6) 0.76063(5) 0.0225(2) Uani 1 1 d . . . . .
H18 H 0.5084 0.2841 0.7678 0.027 Uiso 1 1 calc R . . . .
C26 C 0.57991(6) 0.60738(6) 0.65404(6) 0.02185(19) Uani 1 1 d . . . . .
H26A H 0.5767 0.5900 0.6086 0.033 Uiso 1 1 calc GR . . . .
H26B H 0.6271 0.6200 0.6639 0.033 Uiso 1 1 calc GR . . . .
H26C H 0.5510 0.6497 0.6593 0.033 Uiso 1 1 calc GR . . . .
C19 C 0.40748(6) 0.30717(6) 0.77367(6) 0.02193(19) Uani 1 1 d . . . . .
H19 H 0.3935 0.2613 0.7886 0.026 Uiso 1 1 calc R . . . .
C24 C 0.51570(5) 0.45041(6) 0.58184(5) 0.01830(17) Uani 1 1 d . . . . .
H24A H 0.5614 0.4681 0.5917 0.027 Uiso 1 1 calc GR . . . .
H24B H 0.5118 0.4409 0.5346 0.027 Uiso 1 1 calc GR . . . .
H24C H 0.5075 0.4062 0.6064 0.027 Uiso 1 1 calc GR . . . .
C1 C 0.14856(6) 0.71390(6) 0.61544(5) 0.02136(19) Uani 1 1 d . . . . .
H1 H 0.1526 0.7073 0.6616 0.026 Uiso 1 1 calc R . . . .
C27 C 0.57431(6) 0.56916(8) 0.77163(5) 0.0275(2) Uani 1 1 d . . . . .
H27A H 0.5529 0.6150 0.7826 0.041 Uiso 1 1 calc GR . . . .
H27B H 0.6237 0.5736 0.7757 0.041 Uiso 1 1 calc GR . . . .
H27C H 0.5580 0.5321 0.8019 0.041 Uiso 1 1 calc GR . . . .
C9 C 0.17014(6) 0.46321(6) 0.60881(5) 0.02102(18) Uani 1 1 d . . . . .
H9 H 0.1452 0.4225 0.5948 0.025 Uiso 1 1 calc R . . . .
C5 C 0.16357(7) 0.67072(7) 0.50485(5) 0.0262(2) Uani 1 1 d . . . . .
H5 H 0.1776 0.6344 0.4751 0.031 Uiso 1 1 calc R . . . .
C8 C 0.15846(5) 0.52947(6) 0.58047(5) 0.01889(17) Uani 1 1 d . . . . .
H8 H 0.1249 0.5336 0.5471 0.023 Uiso 1 1 calc R . . . .
C31 C 0.20887(5) 0.46807(7) 0.91276(6) 0.0227(2) Uani 1 1 d . . . . .
H31 H 0.1770 0.4337 0.9280 0.027 Uiso 1 1 calc R . . . .
C39 C 0.26904(6) 0.73269(7) 0.83708(6) 0.0268(2) Uani 1 1 d . . . . .
H39A H 0.2705 0.7348 0.7889 0.040 Uiso 1 1 calc GR . . . .
H39B H 0.2539 0.7789 0.8544 0.040 Uiso 1 1 calc GR . . . .
H39C H 0.2373 0.6952 0.8509 0.040 Uiso 1 1 calc GR . . . .
C2 C 0.12100(8) 0.77708(7) 0.59112(6) 0.0312(3) Uani 1 1 d . . . . .
H2 H 0.1063 0.8133 0.6207 0.037 Uiso 1 1 calc R . . . .
C36 C 0.45310(6) 0.52590(7) 0.89679(5) 0.0235(2) Uani 1 1 d . . . . .
H36A H 0.4169 0.5062 0.9245 0.035 Uiso 1 1 calc GR . . . .
H36B H 0.4973 0.5154 0.9167 0.035 Uiso 1 1 calc GR . . . .
H36C H 0.4508 0.5042 0.8529 0.035 Uiso 1 1 calc GR . . . .
C30 C 0.23145(6) 0.52178(7) 0.95470(5) 0.0251(2) Uani 1 1 d . . . . .
H30 H 0.2152 0.5238 0.9987 0.030 Uiso 1 1 calc R . . . .
C35 C 0.44375(7) 0.64052(8) 0.95961(6) 0.0302(3) Uani 1 1 d . . . . .
H35A H 0.4408 0.6927 0.9557 0.045 Uiso 1 1 calc GR . . . .
H35B H 0.4857 0.6276 0.9827 0.045 Uiso 1 1 calc GR . . . .
H35C H 0.4046 0.6227 0.9844 0.045 Uiso 1 1 calc GR . . . .
C4 C 0.13645(9) 0.73418(9) 0.48061(6) 0.0369(3) Uani 1 1 d . . . . .
H4 H 0.1326 0.7412 0.4345 0.044 Uiso 1 1 calc R . . . .
C38 C 0.39008(7) 0.77454(6) 0.84440(7) 0.0294(3) Uani 1 1 d . . . . .
H38A H 0.4355 0.7620 0.8604 0.044 Uiso 1 1 calc GR . . . .
H38B H 0.3758 0.8200 0.8641 0.044 Uiso 1 1 calc GR . . . .
H38C H 0.3911 0.7793 0.7964 0.044 Uiso 1 1 calc GR . . . .
C14 C 0.37282(9) 0.76479(7) 0.62275(7) 0.0328(4) Uani 0.942(4) 1 d . . P . .
H14A H 0.3517 0.7918 0.6587 0.049 Uiso 0.942(4) 1 calc GR . P . .
H14B H 0.3835 0.7973 0.5864 0.049 Uiso 0.942(4) 1 calc GR . P . .
H14C H 0.4147 0.7423 0.6386 0.049 Uiso 0.942(4) 1 calc GR . P . .
C15 C 0.35260(9) 0.66452(7) 0.54363(6) 0.0317(3) Uani 0.942(4) 1 d . . P . .
H15A H 0.3971 0.6457 0.5566 0.048 Uiso 0.942(4) 1 calc GR . P . .
H15B H 0.3577 0.6952 0.5049 0.048 Uiso 0.942(4) 1 calc GR . P . .
H15C H 0.3221 0.6247 0.5331 0.048 Uiso 0.942(4) 1 calc GR . P . .
C3 C 0.11500(9) 0.78727(8) 0.52359(7) 0.0385(3) Uani 1 1 d . . . . .
H3 H 0.0963 0.8304 0.5069 0.046 Uiso 1 1 calc R . . . .
H H 0.4404(10) 0.6684(10) 0.7304(8) 0.035(5) Uiso 1 1 d . . . . .

loop_
_atom_site_aniso_label
_atom_site_aniso_U_11
_atom_site_aniso_U_22
_atom_site_aniso_U_33
_atom_site_aniso_U_23
_atom_site_aniso_U_13
_atom_site_aniso_U_12
Ni1 0.00973(4) 0.00856(4) 0.01124(4) 0.00044(3) 0.00183(3) -0.00100(3)
S1 0.01396(9) 0.01041(8) 0.01366(8) 0.00271(6) -0.00005(7) 0.00064(7)
P2 0.00881(8) 0.01128(8) 0.00959(8) 0.00006(7) 0.00055(6) -0.00001(7)
P1 0.01186(9) 0.01362(9) 0.01174(9) -0.00148(7) 0.00232(7) -0.00065(7)
Si1 0.00931(9) 0.00895(9) 0.01282(9) 0.00221(7) 0.00051(7) -0.00032(7)
C21 0.0133(3) 0.0101(3) 0.0140(3) 0.0022(3) 0.0007(3) 0.0010(3)
C33 0.0108(3) 0.0140(3) 0.0152(3) 0.0044(3) 0.0020(3) 0.0004(3)
C16 0.0127(3) 0.0119(3) 0.0118(3) 0.0016(3) 0.0009(3) 0.0025(3)
C12 0.0111(3) 0.0135(3) 0.0126(3) 0.0011(3) 0.0004(3) 0.0008(3)
C28 0.0124(3) 0.0176(4) 0.0136(3) 0.0023(3) 0.0034(3) 0.0003(3)
C22 0.0131(3) 0.0158(4) 0.0101(3) -0.0003(3) 0.0006(3) 0.0007(3)
C11 0.0112(3) 0.0127(3) 0.0145(3) 0.0017(3) 0.0002(3) -0.0005(3)
C37 0.0209(4) 0.0161(4) 0.0193(4) -0.0046(3) 0.0060(3) 0.0005(3)
C23 0.0149(4) 0.0209(4) 0.0140(3) -0.0027(3) -0.0022(3) 0.0003(3)
C10 0.0173(4) 0.0153(4) 0.0194(4) 0.0010(3) -0.0026(3) -0.0038(3)
C25 0.0096(3) 0.0217(4) 0.0146(3) -0.0026(3) 0.0009(3) -0.0007(3)
C13 0.0215(4) 0.0173(4) 0.0191(4) 0.0089(3) 0.0000(3) 0.0003(3)
C20 0.0198(4) 0.0112(3) 0.0227(4) 0.0049(3) 0.0041(3) 0.0009(3)
C6 0.0171(4) 0.0227(4) 0.0137(3) 0.0025(3) -0.0014(3) 0.0065(3)
C7 0.0135(3) 0.0186(4) 0.0119(3) 0.0011(3) -0.0002(3) 0.0030(3)
C34 0.0153(4) 0.0282(5) 0.0132(3) -0.0031(3) -0.0006(3) 0.0004(4)
C32 0.0121(4) 0.0196(4) 0.0220(4) 0.0071(3) 0.0022(3) -0.0021(3)
C17 0.0168(4) 0.0180(4) 0.0191(4) 0.0051(3) 0.0033(3) 0.0071(3)
C29 0.0181(4) 0.0320(5) 0.0149(4) 0.0006(4) 0.0050(3) -0.0013(4)
C18 0.0254(5) 0.0174(4) 0.0245(5) 0.0074(3) 0.0053(4) 0.0100(4)
C26 0.0168(4) 0.0236(5) 0.0252(5) -0.0011(4) 0.0037(3) -0.0072(4)
C19 0.0278(5) 0.0130(4) 0.0250(5) 0.0076(3) 0.0055(4) 0.0050(3)
C24 0.0165(4) 0.0233(4) 0.0151(4) -0.0037(3) 0.0027(3) 0.0039(3)
C1 0.0244(5) 0.0226(5) 0.0171(4) 0.0019(3) -0.0009(3) 0.0090(4)
C27 0.0130(4) 0.0514(8) 0.0182(4) -0.0077(4) -0.0023(3) -0.0034(4)
C9 0.0215(5) 0.0205(4) 0.0210(4) -0.0021(3) -0.0051(3) -0.0051(4)
C5 0.0330(6) 0.0318(6) 0.0137(4) 0.0032(4) -0.0010(4) 0.0140(5)
C8 0.0166(4) 0.0246(5) 0.0154(4) -0.0016(3) -0.0040(3) 0.0003(3)
C31 0.0122(4) 0.0320(5) 0.0240(5) 0.0136(4) 0.0036(3) -0.0018(4)
C39 0.0262(5) 0.0246(5) 0.0296(5) -0.0031(4) 0.0026(4) 0.0099(4)
C2 0.0415(7) 0.0271(6) 0.0252(5) 0.0031(4) -0.0005(5) 0.0176(5)
C36 0.0205(5) 0.0307(6) 0.0193(4) 0.0035(4) -0.0013(3) 0.0057(4)
C30 0.0159(4) 0.0417(7) 0.0178(4) 0.0085(4) 0.0057(3) -0.0015(4)
C35 0.0256(5) 0.0477(8) 0.0172(4) -0.0102(5) -0.0029(4) 0.0033(5)
C4 0.0502(9) 0.0422(8) 0.0184(5) 0.0093(5) -0.0026(5) 0.0216(7)
C38 0.0359(6) 0.0174(4) 0.0348(6) -0.0079(4) 0.0129(5) -0.0063(4)
C14 0.0536(9) 0.0196(5) 0.0252(6) 0.0051(4) -0.0008(6) -0.0159(6)
C15 0.0575(10) 0.0189(5) 0.0186(5) 0.0023(4) 0.0131(5) -0.0006(5)
C3 0.0531(9) 0.0348(7) 0.0276(6) 0.0103(5) -0.0030(6) 0.0231(7)

loop_
_atom_type_symbol
_atom_type_description
_atom_type_scat_dispersion_real
_atom_type_scat_dispersion_imag
_atom_type_scat_source
C C 0.0033 0.0016 'International Tables Vol C Tables 4.2.6.8 and 6.1.1.4'
H H 0.0000 0.0000 'International Tables Vol C Tables 4.2.6.8 and 6.1.1.4'
Ni Ni 0.3393 1.1124 'International Tables Vol C Tables 4.2.6.8 and 6.1.1.4'
P P 0.1023 0.0942 'International Tables Vol C Tables 4.2.6.8 and 6.1.1.4'
S S 0.1246 0.1234 'International Tables Vol C Tables 4.2.6.8 and 6.1.1.4'
Si Si 0.0817 0.0704 'International Tables Vol C Tables 4.2.6.8 and 6.1.1.4'

loop_
_geom_angle_atom_site_label_1
_geom_angle_atom_site_label_2
_geom_angle_atom_site_label_3
_geom_angle
_geom_angle_site_symmetry_1
_geom_angle_site_symmetry_3
_geom_angle_publ_flag
S1 Ni1 H 100.7(7) . . ?
P2 Ni1 S1 123.165(11) . . ?
P2 Ni1 Si1 84.424(11) . . ?
P2 Ni1 H 94.0(7) . . ?
P1 Ni1 S1 107.342(11) . . ?
P1 Ni1 P2 127.161(10) . . ?
P1 Ni1 Si1 85.669(10) . . ?
P1 Ni1 H 90.8(7) . . ?
Si1 Ni1 S1 84.880(10) . . ?
Si1 Ni1 H 174.1(7) . . ?
C12 S1 Ni1 109.82(3) . . ?
C12 S1 C13 106.55(5) . . ?
C13 S1 Ni1 117.81(4) . . ?
C16 P2 Ni1 109.34(3) . . ?
C16 P2 C22 99.54(4) . . ?
C16 P2 C25 106.31(4) . . ?
C22 P2 Ni1 121.28(3) . . ?
C25 P2 Ni1 118.97(3) . . ?
C25 P2 C22 98.91(4) . . ?
C28 P1 Ni1 112.90(3) . . ?
C28 P1 C37 101.06(5) . . ?
C28 P1 C34 102.37(5) . . ?
C37 P1 Ni1 120.98(4) . . ?
C37 P1 C34 103.78(5) . . ?
C34 P1 Ni1 113.48(3) . . ?
C21 Si1 Ni1 109.42(3) . . ?
C21 Si1 C33 105.93(4) . . ?
C21 Si1 C11 114.31(4) . . ?
C33 Si1 Ni1 110.76(3) . . ?
C11 Si1 Ni1 108.31(3) . . ?
C11 Si1 C33 108.09(4) . . ?
C16 C21 Si1 113.78(6) . . ?
C20 C21 Si1 126.47(7) . . ?
C20 C21 C16 118.99(8) . . ?
C28 C33 Si1 114.36(6) . . ?
C32 C33 Si1 126.70(8) . . ?
C32 C33 C28 118.83(9) . . ?
C21 C16 P2 113.34(6) . . ?
C17 C16 P2 126.85(7) . . ?
C17 C16 C21 119.73(8) . . ?
C11 C12 S1 114.87(7) . . ?
C11 C12 C7 120.66(8) . . ?
C7 C12 S1 124.41(7) . . ?
C33 C28 P1 115.25(6) . . ?
C29 C28 P1 124.43(8) . . ?
C29 C28 C33 120.25(9) . . ?
P2 C22 H22 106.7 . . ?
C23 C22 P2 112.10(6) . . ?
C23 C22 H22 106.7 . . ?
C23 C22 C24 109.36(8) . . ?
C24 C22 P2 114.72(6) . . ?
C24 C22 H22 106.7 . . ?
C12 C11 Si1 116.98(7) . . ?
C10 C11 Si1 124.03(7) . . ?
C10 C11 C12 118.97(8) . . ?
P1 C37 H37 107.9 . . ?
C39 C37 P1 111.62(8) . . ?
C39 C37 H37 107.9 . . ?
C38 C37 P1 110.88(7) . . ?
C38 C37 H37 107.9 . . ?
C38 C37 C39 110.58(10) . . ?
C22 C23 H23A 109.5 . . ?
C22 C23 H23B 109.5 . . ?
C22 C23 H23C 109.5 . . ?
H23A C23 H23B 109.5 . . ?
H23A C23 H23C 109.5 . . ?
H23B C23 H23C 109.5 . . ?
C11 C10 H10 119.6 . . ?
C9 C10 C11 120.86(9) . . ?
C9 C10 H10 119.6 . . ?
P2 C25 H25 108.0 . . ?
C26 C25 P2 110.93(7) . . ?
C26 C25 H25 108.0 . . ?
C27 C25 P2 112.09(7) . . ?
C27 C25 H25 108.0 . . ?
C27 C25 C26 109.65(9) . . ?
S1 C13 H13 108.5 . . ?
C14 C13 S1 105.18(8) . . ?
C14 C13 H13 108.5 . . ?
C15 C13 S1 114.10(8) . . ?
C15 C13 H13 108.5 . . ?
C15 C13 C14 111.87(11) . . ?
C21 C20 H20 119.5 . . ?
C19 C20 C21 120.97(10) . . ?
C19 C20 H20 119.5 . . ?
C1 C6 C7 120.11(9) . . ?
C1 C6 C5 118.73(10) . . ?
C5 C6 C7 120.94(9) . . ?
C12 C7 C6 125.25(9) . . ?
C8 C7 C12 117.90(9) . . ?
C8 C7 C6 116.69(9) . . ?
P1 C34 H34 106.5 . . ?
C36 C34 P1 109.40(7) . . ?
C36 C34 H34 106.5 . . ?
C35 C34 P1 117.70(8) . . ?
C35 C34 H34 106.5 . . ?
C35 C34 C36 109.52(10) . . ?
C33 C32 H32 119.7 . . ?
C31 C32 C33 120.64(10) . . ?
C31 C32 H32 119.7 . . ?
C16 C17 H17 119.9 . . ?
C18 C17 C16 120.21(10) . . ?
C18 C17 H17 119.9 . . ?
C28 C29 H29 120.0 . . ?
C30 C29 C28 119.94(11) . . ?
C30 C29 H29 120.0 . . ?
C17 C18 H18 119.9 . . ?
C19 C18 C17 120.30(9) . . ?
C19 C18 H18 119.9 . . ?
C25 C26 H26A 109.5 . . ?
C25 C26 H26B 109.5 . . ?
C25 C26 H26C 109.5 . . ?
H26A C26 H26B 109.5 . . ?
H26A C26 H26C 109.5 . . ?
H26B C26 H26C 109.5 . . ?
C20 C19 H19 120.1 . . ?
C18 C19 C20 119.74(10) . . ?
C18 C19 H19 120.1 . . ?
C22 C24 H24A 109.5 . . ?
C22 C24 H24B 109.5 . . ?
C22 C24 H24C 109.5 . . ?
H24A C24 H24B 109.5 . . ?
H24A C24 H24C 109.5 . . ?
H24B C24 H24C 109.5 . . ?
C6 C1 H1 119.6 . . ?
C2 C1 C6 120.75(10) . . ?
C2 C1 H1 119.6 . . ?
C25 C27 H27A 109.5 . . ?
C25 C27 H27B 109.5 . . ?
C25 C27 H27C 109.5 . . ?
H27A C27 H27B 109.5 . . ?
H27A C27 H27C 109.5 . . ?
H27B C27 H27C 109.5 . . ?
C10 C9 H9 120.4 . . ?
C8 C9 C10 119.25(9) . . ?
C8 C9 H9 120.4 . . ?
C6 C5 H5 119.8 . . ?
C4 C5 C6 120.43(11) . . ?
C4 C5 H5 119.8 . . ?
C7 C8 H8 119.0 . . ?
C9 C8 C7 122.02(9) . . ?
C9 C8 H8 119.0 . . ?
C32 C31 H31 120.0 . . ?
C30 C31 C32 120.02(10) . . ?
C30 C31 H31 120.0 . . ?
C37 C39 H39A 109.5 . . ?
C37 C39 H39B 109.5 . . ?
C37 C39 H39C 109.5 . . ?
H39A C39 H39B 109.5 . . ?
H39A C39 H39C 109.5 . . ?
H39B C39 H39C 109.5 . . ?
C1 C2 H2 120.0 . . ?
C3 C2 C1 120.01(12) . . ?
C3 C2 H2 120.0 . . ?
C34 C36 H36A 109.5 . . ?
C34 C36 H36B 109.5 . . ?
C34 C36 H36C 109.5 . . ?
H36A C36 H36B 109.5 . . ?
H36A C36 H36C 109.5 . . ?
H36B C36 H36C 109.5 . . ?
C29 C30 C31 120.26(10) . . ?
C29 C30 H30 119.9 . . ?
C31 C30 H30 119.9 . . ?
C34 C35 H35A 109.5 . . ?
C34 C35 H35B 109.5 . . ?
C34 C35 H35C 109.5 . . ?
H35A C35 H35B 109.5 . . ?
H35A C35 H35C 109.5 . . ?
H35B C35 H35C 109.5 . . ?
C5 C4 H4 119.9 . . ?
C3 C4 C5 120.27(11) . . ?
C3 C4 H4 119.9 . . ?
C37 C38 H38A 109.5 . . ?
C37 C38 H38B 109.5 . . ?
C37 C38 H38C 109.5 . . ?
H38A C38 H38B 109.5 . . ?
H38A C38 H38C 109.5 . . ?
H38B C38 H38C 109.5 . . ?
C13 C14 H14A 109.5 . . ?
C13 C14 H14B 109.5 . . ?
C13 C14 H14C 109.5 . . ?
H14A C14 H14B 109.5 . . ?
H14A C14 H14C 109.5 . . ?
H14B C14 H14C 109.5 . . ?
C13 C15 H15A 109.5 . . ?
C13 C15 H15B 109.5 . . ?
C13 C15 H15C 109.5 . . ?
H15A C15 H15B 109.5 . . ?
H15A C15 H15C 109.5 . . ?
H15B C15 H15C 109.5 . . ?
C2 C3 H3 120.1 . . ?
C4 C3 C2 119.81(12) . . ?
C4 C3 H3 120.1 . . ?

loop_
_geom_bond_atom_site_label_1
_geom_bond_atom_site_label_2
_geom_bond_distance
_geom_bond_site_symmetry_2
_geom_bond_publ_flag
Ni1 S1 2.2905(3) . ?
Ni1 P2 2.1764(3) . ?
Ni1 P1 2.1708(3) . ?
Ni1 Si1 2.1972(3) . ?
Ni1 H 1.504(19) . ?
S1 C12 1.8079(9) . ?
S1 C13 1.8497(10) . ?
P2 C16 1.8475(9) . ?
P2 C22 1.8746(9) . ?
P2 C25 1.8606(9) . ?
P1 C28 1.8402(10) . ?
P1 C37 1.8598(10) . ?
P1 C34 1.8791(10) . ?
Si1 C21 1.8876(9) . ?
Si1 C33 1.8915(9) . ?
Si1 C11 1.8910(9) . ?
C21 C16 1.4119(13) . ?
C21 C20 1.4000(13) . ?
C33 C28 1.4039(14) . ?
C33 C32 1.4029(13) . ?
C16 C17 1.3986(13) . ?
C12 C11 1.4098(12) . ?
C12 C7 1.4114(13) . ?
C28 C29 1.4005(13) . ?
C22 H22 1.0000 . ?
C22 C23 1.5212(13) . ?
C22 C24 1.5331(13) . ?
C11 C10 1.3988(13) . ?
C37 H37 1.0000 . ?
C37 C39 1.5292(17) . ?
C37 C38 1.5288(16) . ?
C23 H23A 0.9800 . ?
C23 H23B 0.9800 . ?
C23 H23C 0.9800 . ?
C10 H10 0.9500 . ?
C10 C9 1.3934(14) . ?
C25 H25 1.0000 . ?
C25 C26 1.5337(15) . ?
C25 C27 1.5204(14) . ?
C13 H13 1.0000 . ?
C13 C14 1.5347(17) . ?
C13 C15 1.4850(17) . ?
C20 H20 0.9500 . ?
C20 C19 1.3910(15) . ?
C6 C7 1.4887(14) . ?
C6 C1 1.3963(15) . ?
C6 C5 1.4000(14) . ?
C7 C8 1.3992(15) . ?
C34 H34 1.0000 . ?
C34 C36 1.5314(17) . ?
C34 C35 1.5311(15) . ?
C32 H32 0.9500 . ?
C32 C31 1.3907(15) . ?
C17 H17 0.9500 . ?
C17 C18 1.3956(15) . ?
C29 H29 0.9500 . ?
C29 C30 1.3890(16) . ?
C18 H18 0.9500 . ?
C18 C19 1.3904(17) . ?
C26 H26A 0.9800 . ?
C26 H26B 0.9800 . ?
C26 H26C 0.9800 . ?
C19 H19 0.9500 . ?
C24 H24A 0.9800 . ?
C24 H24B 0.9800 . ?
C24 H24C 0.9800 . ?
C1 H1 0.9500 . ?
C1 C2 1.3908(16) . ?
C27 H27A 0.9800 . ?
C27 H27B 0.9800 . ?
C27 H27C 0.9800 . ?
C9 H9 0.9500 . ?
C9 C8 1.3855(16) . ?
C5 H5 0.9500 . ?
C5 C4 1.3914(17) . ?
C8 H8 0.9500 . ?
C31 H31 0.9500 . ?
C31 C30 1.3902(19) . ?
C39 H39A 0.9800 . ?
C39 H39B 0.9800 . ?
C39 H39C 0.9800 . ?
C2 H2 0.9500 . ?
C2 C3 1.3904(19) . ?
C36 H36A 0.9800 . ?
C36 H36B 0.9800 . ?
C36 H36C 0.9800 . ?
C30 H30 0.9500 . ?
C35 H35A 0.9800 . ?
C35 H35B 0.9800 . ?
C35 H35C 0.9800 . ?
C4 H4 0.9500 . ?
C4 C3 1.388(2) . ?
C38 H38A 0.9800 . ?
C38 H38B 0.9800 . ?
C38 H38C 0.9800 . ?
C14 H14A 0.9800 . ?
C14 H14B 0.9800 . ?
C14 H14C 0.9800 . ?
C15 H15A 0.9800 . ?
C15 H15B 0.9800 . ?
C15 H15C 0.9800 . ?
C3 H3 0.9500 . ?
